data_7108043
loop_
_publ_author_name
'Ryosuke Miyake'
'Mitsuhiko Shionoya'

_publ_section_title
;
 Reversible structural switch in the nano-cavity of crystalline
 metallo-macrocycles with smooth ligand exchange by non-coordinating guest
 stimuli
;
_journal_name_full Chem.Commun.
_journal_page_first 7553
_journal_paper_doi 10.1039/c2cc32857g
_journal_volume 48
_journal_year 2012
_chemical_formula_sum 'C48 H108 N36 Ni4 O36'
_chemical_formula_weight 2000.54
_chemical_name_systematic
;
?
;
_space_group_IT_number 82
_symmetry_cell_setting tetragonal
_symmetry_space_group_name_Hall 'I -4'
_symmetry_space_group_name_H-M 'I -4'
_atom_sites_solution_hydrogens geom
_atom_sites_solution_primary direct
_atom_sites_solution_secondary difmap
_audit_creation_method SHELXL-97
_cell_angle_alpha 90.00
_cell_angle_beta 90.00
_cell_angle_gamma 90.00
_cell_formula_units_Z 2
_cell_length_a 14.6619(12)
_cell_length_b 14.6619(12)
_cell_length_c 18.9721(16)
_cell_measurement_reflns_used 6857
_cell_measurement_temperature 293
_cell_measurement_theta_max 28.57
_cell_measurement_theta_min 2.78
_cell_volume 4078.5(6)
_computing_cell_refinement 'APEX2 (Bruker AXS, 2006)'
_computing_data_collection 'APEX2 '
_computing_data_reduction 'SAINT (Bruker AXS, 2004)'
_computing_molecular_graphics 'XSHEL (Bruker AXS,2002)'
_computing_publication_material 'XCIF (Bruker AXS, 2001)'
_computing_structure_refinement 'SHELXL-97 (Sheldrick, 1997)'
_computing_structure_solution 'SHELXS-97 (Sheldrick, 1997)'
_diffrn_ambient_temperature 293
_diffrn_detector_area_resol_mean 8.333
_diffrn_measured_fraction_theta_full 0.995
_diffrn_measured_fraction_theta_max 0.995
_diffrn_measurement_device_type 'Bruker APEXII CCD area detector'
_diffrn_measurement_method 'phi and omega scans'
_diffrn_radiation_monochromator 'Bruker Helios multilayer confocal mirror'
_diffrn_radiation_source 'Bruker TXS fine-focus rotating anode'
_diffrn_radiation_type MoK\a
_diffrn_radiation_wavelength 0.71073
_diffrn_reflns_av_R_equivalents 0.0229
_diffrn_reflns_av_sigmaI/netI 0.0393
_diffrn_reflns_limit_h_max 16
_diffrn_reflns_limit_h_min -20
_diffrn_reflns_limit_k_max 20
_diffrn_reflns_limit_k_min -19
_diffrn_reflns_limit_l_max 25
_diffrn_reflns_limit_l_min -14
_diffrn_reflns_number 14097
_diffrn_reflns_theta_full 29.09
_diffrn_reflns_theta_max 29.09
_diffrn_reflns_theta_min 2.15
_exptl_absorpt_coefficient_mu 1.019
_exptl_absorpt_correction_T_max 0.9050
_exptl_absorpt_correction_T_min 0.8540
_exptl_absorpt_correction_type empirical
_exptl_absorpt_process_details
;
SADABS Sheldrick 1996
;
_exptl_crystal_colour purple
_exptl_crystal_density_diffrn 1.629
_exptl_crystal_density_method 'not measured'
_exptl_crystal_description prismatic
_exptl_crystal_F_000 2096
_exptl_crystal_size_max 0.16
_exptl_crystal_size_mid 0.14
_exptl_crystal_size_min 0.10
_refine_diff_density_max 0.484
_refine_diff_density_min -0.290
_refine_diff_density_rms 0.059
_refine_ls_abs_structure_details 'Flack H D (1983), Acta Cryst. A39, 876-881'
_refine_ls_abs_structure_Flack 0.062(14)
_refine_ls_extinction_method none
_refine_ls_goodness_of_fit_ref 1.061
_refine_ls_hydrogen_treatment constr
_refine_ls_matrix_type full
_refine_ls_number_parameters 336
_refine_ls_number_reflns 5408
_refine_ls_number_restraints 128
_refine_ls_restrained_S_all 1.078
_refine_ls_R_factor_all 0.0544
_refine_ls_R_factor_gt 0.0372
_refine_ls_shift/su_max 0.001
_refine_ls_shift/su_mean 0.000
_refine_ls_structure_factor_coef Fsqd
_refine_ls_weighting_details 'calc w=1/[\s^2^(Fo^2^)+(0.0503P)^2^+3.1173P] where P=(Fo^2^+2Fc^2^)/3'
_refine_ls_weighting_scheme calc
_refine_ls_wR_factor_gt 0.0929
_refine_ls_wR_factor_ref 0.1057
_reflns_number_gt 4448
_reflns_number_total 5408
_reflns_threshold_expression >2sigma
_cod_data_source_file c2cc32857g.txt
_cod_data_source_block i-4_293K
_cod_original_sg_symbol_H-M 'I-4 '
_cod_database_code 7108043

loop_
_symmetry_equiv_pos_as_xyz
'x, y, z'
'-x, -y, z'
'y, -x, -z'
'-y, x, -z'
'x+1/2, y+1/2, z+1/2'
'-x+1/2, -y+1/2, z+1/2'
'y+1/2, -x+1/2, -z+1/2'
'-y+1/2, x+1/2, -z+1/2'

loop_
_atom_site_label
_atom_site_type_symbol
_atom_site_fract_x
_atom_site_fract_y
_atom_site_fract_z
_atom_site_U_iso_or_equiv
_atom_site_adp_type
_atom_site_occupancy
_atom_site_symmetry_multiplicity
_atom_site_calc_flag
_atom_site_refinement_flags
_atom_site_disorder_assembly
_atom_site_disorder_group
C1 C 0.6661(4) 1.0880(3) 0.7710(2) 0.0666(11) Uani 1 1 d . . .
H1A H 0.6735 1.1525 0.7774 0.100 Uiso 1 1 calc R . .
H1B H 0.6098 1.0687 0.7921 0.100 Uiso 1 1 calc R . .
H1C H 0.6653 1.0741 0.7216 0.100 Uiso 1 1 calc R . .
C2 C 0.7439(3) 1.0389(2) 0.8053(2) 0.0502(8) Uani 1 1 d . . .
C3 C 0.7917(3) 0.9478(2) 0.9075(2) 0.0481(7) Uani 1 1 d . . .
H3A H 0.7893 0.9710 0.9553 0.058 Uiso 1 1 calc R . .
H3B H 0.8517 0.9615 0.8887 0.058 Uiso 1 1 calc R . .
C4 C 0.7795(2) 0.84376(18) 0.90946(17) 0.0374(6) Uani 1 1 d . . .
C5 C 0.8560(3) 0.8056(2) 0.95727(18) 0.0471(8) Uani 1 1 d . . .
H5A H 0.9126 0.8368 0.9462 0.057 Uiso 1 1 calc R . .
H5B H 0.8411 0.8189 1.0060 0.057 Uiso 1 1 calc R . .
C6 C 0.6847(2) 0.8221(2) 0.93890(19) 0.0451(7) Uani 1 1 d . . .
H6A H 0.6718 0.8635 0.9775 0.054 Uiso 1 1 calc R . .
H6B H 0.6397 0.8330 0.9024 0.054 Uiso 1 1 calc R . .
C7 C 0.79072(19) 0.79830(19) 0.83746(15) 0.0325(5) Uani 1 1 d . . .
C8 C 0.8472(2) 0.7938(3) 0.71838(17) 0.0428(7) Uani 1 1 d . . .
H8A H 0.8214 0.8301 0.6806 0.051 Uiso 1 1 calc R . .
H8B H 0.8148 0.7362 0.7195 0.051 Uiso 1 1 calc R . .
C9 C 0.9491(2) 0.7749(2) 0.70151(16) 0.0383(6) Uani 1 1 d . . .
C10 C 0.9843(2) 0.8616(2) 0.6657(2) 0.0487(8) Uani 1 1 d . . .
H10A H 0.9426 0.8769 0.6277 0.058 Uiso 1 1 calc R . .
H10B H 0.9818 0.9109 0.6997 0.058 Uiso 1 1 calc R . .
C11 C 0.9482(2) 0.6934(2) 0.65112(17) 0.0408(6) Uani 1 1 d . . .
H11A H 0.9123 0.6450 0.6722 0.049 Uiso 1 1 calc R . .
H11B H 0.9179 0.7116 0.6079 0.049 Uiso 1 1 calc R . .
C12 C 0.9954(2) 0.7476(2) 0.77019(16) 0.0403(7) Uani 1 1 d . . .
N1 N 0.7235(2) 0.99535(19) 0.86528(16) 0.0474(6) Uani 1 1 d . . .
H1 H 0.6678 0.9954 0.8795 0.057 Uiso 1 1 calc R . .
N2 N 0.8700(2) 0.7075(2) 0.94963(16) 0.0460(6) Uani 1 1 d . . .
H2A H 0.8874 0.6849 0.9916 0.055 Uiso 1 1 calc R . .
H2B H 0.9161 0.6984 0.9192 0.055 Uiso 1 1 calc R . .
N3 N 0.6749(2) 0.72856(19) 0.96408(15) 0.0441(6) Uani 1 1 d . . .
H3C H 0.6161 0.7119 0.9591 0.053 Uiso 1 1 calc R . .
H3D H 0.6878 0.7275 1.0105 0.053 Uiso 1 1 calc R . .
N4 N 0.83222(18) 0.84148(19) 0.78539(14) 0.0402(6) Uani 1 1 d . . .
H4 H 0.8502 0.8969 0.7907 0.048 Uiso 1 1 calc R . .
N5 N 1.07636(19) 0.8584(2) 0.63661(16) 0.0461(6) Uani 1 1 d . . .
H5C H 1.1143 0.8720 0.6724 0.055 Uiso 1 1 calc R . .
H5D H 1.0803 0.9049 0.6058 0.055 Uiso 1 1 calc R . .
N6 N 1.03853(18) 0.65714(18) 0.63341(14) 0.0388(5) Uani 1 1 d . . .
H6C H 1.0305 0.6090 0.6046 0.047 Uiso 1 1 calc R . .
H6D H 1.0639 0.6360 0.6734 0.047 Uiso 1 1 calc R . .
N7 N 1.0526(3) 0.8068(3) 0.8005(2) 0.0733(11) Uani 1 1 d . . .
H7A H 1.0780 0.7936 0.8401 0.088 Uiso 1 1 calc R . .
H7B H 1.0640 0.8582 0.7805 0.088 Uiso 1 1 calc R . .
N1M N 0.7600(3) 0.5673(2) 1.06617(16) 0.0588(8) Uani 1 1 d D . .
N2MA N 0.5000 1.0000 0.9688(3) 0.0525(10) Uani 1 2 d SD . .
N3M N 0.5047(15) 0.4916(13) 1.0068(10) 0.040(4) Uani 0.25 1 d PDU A -1
N2MB N 0.996(4) 0.0085(18) 0.9621(10) 0.062(4) Uani 0.25 1 d PDU B -2
Ni1 Ni 0.75567(3) 0.63220(2) 0.914201(19) 0.03586(10) Uani 1 1 d . . .
O1 O 0.8214(2) 1.0373(2) 0.77925(16) 0.0648(7) Uani 1 1 d . . .
O2 O 0.76323(15) 0.71863(14) 0.82944(10) 0.0366(4) Uani 1 1 d . . .
O3 O 0.97794(19) 0.6747(2) 0.79705(14) 0.0569(6) Uani 1 1 d . . .
O1M O 0.7460(3) 0.5112(2) 1.11238(16) 0.0847(11) Uani 1 1 d . . .
O2M O 0.7569(2) 0.54131(18) 1.00176(13) 0.0636(8) Uani 1 1 d . . .
O3M O 0.7769(3) 0.6473(2) 1.08047(14) 0.0701(8) Uani 1 1 d D . .
O4MA O 0.5688(3) 1.0028(4) 0.9990(4) 0.170(3) Uani 1 1 d D . .
O5MA O 0.5000 1.0000 0.9065(4) 0.177(4) Uani 1 2 d SD . .
O9M O 0.5652(16) 0.5451(16) 1.0144(12) 0.118(7) Uani 0.25 1 d PDU A -1
O7M O 0.5093(10) 0.4267(8) 0.9695(7) 0.054(3) Uani 0.25 1 d PDU A -1
O8M O 0.4510(12) 0.4866(11) 1.0548(7) 0.072(4) Uani 0.25 1 d PDU A -1
O4MB O 0.9635(10) 0.0782(9) 0.9411(7) 0.057(3) Uani 0.25 1 d PDU B -2
O5MB O 1.0180(14) -0.0498(11) 0.9220(9) 0.095(5) Uani 0.25 1 d PDU B -2
O6MB O 0.9769(17) -0.0146(16) 1.0233(8) 0.088(6) Uani 0.25 1 d PDU B -2

loop_
_atom_site_aniso_label
_atom_site_aniso_U_11
_atom_site_aniso_U_22
_atom_site_aniso_U_33
_atom_site_aniso_U_23
_atom_site_aniso_U_13
_atom_site_aniso_U_12
C1 0.096(3) 0.047(2) 0.057(2) 0.0092(18) -0.007(2) 0.010(2)
C2 0.070(2) 0.0296(15) 0.0511(19) -0.0020(13) 0.0002(17) -0.0039(14)
C3 0.063(2) 0.0356(14) 0.0454(17) 0.0008(14) -0.0062(16) -0.0016(13)
C4 0.0471(16) 0.0317(13) 0.0334(13) -0.0026(13) 0.0006(13) 0.0015(11)
C5 0.060(2) 0.0396(16) 0.0414(17) -0.0022(13) -0.0146(15) -0.0035(15)
C6 0.0541(19) 0.0383(16) 0.0428(17) -0.0042(13) 0.0101(14) 0.0045(14)
C7 0.0323(13) 0.0343(13) 0.0308(13) -0.0007(10) -0.0019(11) 0.0035(11)
C8 0.0341(15) 0.060(2) 0.0346(15) -0.0004(13) 0.0030(12) 0.0023(14)
C9 0.0373(15) 0.0415(16) 0.0360(14) 0.0034(12) 0.0038(12) -0.0020(12)
C10 0.0448(18) 0.0464(18) 0.055(2) 0.0107(15) 0.0097(15) 0.0028(13)
C11 0.0363(15) 0.0493(17) 0.0367(15) -0.0021(13) 0.0015(12) -0.0032(13)
C12 0.0324(14) 0.0540(19) 0.0347(15) 0.0008(13) 0.0031(11) 0.0012(13)
N1 0.0595(17) 0.0368(14) 0.0458(15) 0.0003(12) 0.0044(13) 0.0042(12)
N2 0.0487(16) 0.0437(15) 0.0457(15) 0.0021(12) -0.0087(12) -0.0010(12)
N3 0.0528(16) 0.0396(14) 0.0398(14) -0.0036(11) 0.0138(12) 0.0030(12)
N4 0.0392(13) 0.0419(13) 0.0395(13) 0.0027(11) 0.0072(10) -0.0002(11)
N5 0.0427(15) 0.0453(15) 0.0503(16) 0.0166(12) 0.0095(12) 0.0046(12)
N6 0.0397(13) 0.0417(13) 0.0349(12) 0.0009(10) 0.0026(11) -0.0036(11)
N7 0.074(3) 0.093(3) 0.0528(19) -0.0011(19) -0.0156(17) -0.033(2)
N1M 0.083(2) 0.0524(18) 0.0413(16) 0.0066(13) 0.0173(15) 0.0153(16)
N2MA 0.046(2) 0.046(2) 0.065(3) 0.000 0.000 -0.0047(18)
N3M 0.054(7) 0.038(7) 0.027(6) -0.004(5) -0.006(6) 0.006(7)
N2MB 0.050(6) 0.062(8) 0.073(7) -0.013(7) 0.006(8) -0.008(7)
Ni1 0.0440(2) 0.03194(18) 0.03164(16) -0.00342(15) 0.00570(16) 0.00027(16)
O1 0.0748(19) 0.0557(16) 0.0638(17) 0.0055(13) 0.0118(15) -0.0086(14)
O2 0.0426(11) 0.0376(10) 0.0297(10) -0.0021(8) 0.0009(8) -0.0029(9)
O3 0.0530(15) 0.0655(17) 0.0522(14) 0.0218(12) -0.0059(11) -0.0046(12)
O1M 0.138(3) 0.072(2) 0.0442(16) 0.0156(15) 0.0179(18) 0.011(2)
O2M 0.110(2) 0.0440(13) 0.0366(12) 0.0006(10) 0.0171(14) 0.0042(14)
O3M 0.116(2) 0.0556(15) 0.0385(12) -0.0050(13) 0.0041(16) 0.0069(15)
O4MA 0.095(3) 0.102(3) 0.312(9) -0.111(5) -0.086(4) 0.027(3)
O5MA 0.311(14) 0.141(7) 0.078(5) 0.000 0.000 0.065(8)
O9M 0.117(10) 0.127(10) 0.110(10) -0.012(8) 0.006(8) -0.030(8)
O7M 0.067(6) 0.045(5) 0.048(6) -0.015(5) -0.032(5) 0.029(5)
O8M 0.103(8) 0.069(7) 0.046(6) -0.006(6) 0.007(6) -0.001(6)
O4MB 0.054(6) 0.065(6) 0.052(6) -0.007(5) 0.002(5) -0.004(5)
O5MB 0.082(8) 0.109(9) 0.093(8) -0.028(8) 0.023(7) -0.017(7)
O6MB 0.094(10) 0.087(9) 0.084(9) -0.005(8) -0.015(7) 0.022(8)

loop_
_atom_type_symbol
_atom_type_description
_atom_type_scat_dispersion_real
_atom_type_scat_dispersion_imag
_atom_type_scat_source
C C 0.0033 0.0016 'International Tables Vol C Tables 4.2.6.8 and 6.1.1.4'
H H 0.0000 0.0000 'International Tables Vol C Tables 4.2.6.8 and 6.1.1.4'
N N 0.0061 0.0033 'International Tables Vol C Tables 4.2.6.8 and 6.1.1.4'
O O 0.0106 0.0060 'International Tables Vol C Tables 4.2.6.8 and 6.1.1.4'
Ni Ni 0.3393 1.1124 'International Tables Vol C Tables 4.2.6.8 and 6.1.1.4'

loop_
_geom_angle_atom_site_label_1
_geom_angle_atom_site_label_2
_geom_angle_atom_site_label_3
_geom_angle
_geom_angle_site_symmetry_1
_geom_angle_site_symmetry_3
C2 C1 H1A 109.5 . .
C2 C1 H1B 109.5 . .
H1A C1 H1B 109.5 . .
C2 C1 H1C 109.5 . .
H1A C1 H1C 109.5 . .
H1B C1 H1C 109.5 . .
O1 C2 N1 122.3(4) . .
O1 C2 C1 122.3(4) . .
N1 C2 C1 115.3(4) . .
N1 C3 C4 114.1(3) . .
N1 C3 H3A 108.7 . .
C4 C3 H3A 108.7 . .
N1 C3 H3B 108.7 . .
C4 C3 H3B 108.7 . .
H3A C3 H3B 107.6 . .
C7 C4 C6 109.5(2) . .
C7 C4 C3 113.5(3) . .
C6 C4 C3 108.8(3) . .
C7 C4 C5 106.7(2) . .
C6 C4 C5 111.7(3) . .
C3 C4 C5 106.8(3) . .
N2 C5 C4 113.5(3) . .
N2 C5 H5A 108.9 . .
C4 C5 H5A 108.9 . .
N2 C5 H5B 108.9 . .
C4 C5 H5B 108.9 . .
H5A C5 H5B 107.7 . .
N3 C6 C4 113.9(3) . .
N3 C6 H6A 108.8 . .
C4 C6 H6A 108.8 . .
N3 C6 H6B 108.8 . .
C4 C6 H6B 108.8 . .
H6A C6 H6B 107.7 . .
O2 C7 N4 120.5(3) . .
O2 C7 C4 118.9(2) . .
N4 C7 C4 120.6(3) . .
N4 C8 C9 114.1(3) . .
N4 C8 H8A 108.7 . .
C9 C8 H8A 108.7 . .
N4 C8 H8B 108.7 . .
C9 C8 H8B 108.7 . .
H8A C8 H8B 107.6 . .
C12 C9 C11 109.4(3) . .
C12 C9 C10 116.7(3) . .
C11 C9 C10 111.9(3) . .
C12 C9 C8 107.4(2) . .
C11 C9 C8 105.0(3) . .
C10 C9 C8 105.5(3) . .
N5 C10 C9 117.0(3) . .
N5 C10 H10A 108.1 . .
C9 C10 H10A 108.1 . .
N5 C10 H10B 108.1 . .
C9 C10 H10B 108.1 . .
H10A C10 H10B 107.3 . .
N6 C11 C9 114.7(3) . .
N6 C11 H11A 108.6 . .
C9 C11 H11A 108.6 . .
N6 C11 H11B 108.6 . .
C9 C11 H11B 108.6 . .
H11A C11 H11B 107.6 . .
O3 C12 N7 121.6(3) . .
O3 C12 C9 119.9(3) . .
N7 C12 C9 118.5(3) . .
C2 N1 C3 122.8(3) . .
C2 N1 H1 118.6 . .
C3 N1 H1 118.6 . .
C5 N2 Ni1 115.8(2) . .
C5 N2 H2A 108.3 . .
Ni1 N2 H2A 108.3 . .
C5 N2 H2B 108.3 . .
Ni1 N2 H2B 108.3 . .
H2A N2 H2B 107.4 . .
C6 N3 Ni1 115.7(2) . .
C6 N3 H3C 108.3 . .
Ni1 N3 H3C 108.3 . .
C6 N3 H3D 108.3 . .
Ni1 N3 H3D 108.3 . .
H3C N3 H3D 107.4 . .
C7 N4 C8 119.3(3) . .
C7 N4 H4 120.4 . .
C8 N4 H4 120.4 . .
C10 N5 Ni1 124.1(2) . 7_566
C10 N5 H5C 106.3 . .
Ni1 N5 H5C 106.3 7_566 .
C10 N5 H5D 106.3 . .
Ni1 N5 H5D 106.3 7_566 .
H5C N5 H5D 106.4 . .
C11 N6 Ni1 118.2(2) . 7_566
C11 N6 H6C 107.8 . .
Ni1 N6 H6C 107.8 7_566 .
C11 N6 H6D 107.8 . .
Ni1 N6 H6D 107.8 7_566 .
H6C N6 H6D 107.1 . .
C12 N7 H7A 120.0 . .
C12 N7 H7B 120.0 . .
H7A N7 H7B 120.0 . .
O1M N1M O3M 121.3(3) . .
O1M N1M O2M 118.6(3) . .
O3M N1M O2M 120.1(3) . .
O4MA N2MA O4MA 120.9(9) . 2_675
O4MA N2MA O5MA 119.5(5) . .
O4MA N2MA O5MA 119.5(5) 2_675 .
O7M N3M O9M 123.8(15) . .
O7M N3M O8M 116.0(14) . .
O9M N3M O8M 115.7(13) . .
O5MB N2MB O4MB 120.6(17) . .
O5MB N2MB O6MB 118(2) . .
O4MB N2MB O6MB 117(2) . .
O2 Ni1 N3 88.15(10) . .
O2 Ni1 N6 91.96(9) . 8_646
N3 Ni1 N6 176.97(13) . 8_646
O2 Ni1 N5 85.64(10) . 8_646
N3 Ni1 N5 91.14(12) . 8_646
N6 Ni1 N5 91.88(10) 8_646 8_646
O2 Ni1 N2 83.33(10) . .
N3 Ni1 N2 87.25(13) . .
N6 Ni1 N2 89.76(11) 8_646 .
N5 Ni1 N2 168.89(12) 8_646 .
O2 Ni1 O2M 176.38(12) . .
N3 Ni1 O2M 94.31(11) . .
N6 Ni1 O2M 85.44(11) 8_646 .
N5 Ni1 O2M 96.95(13) 8_646 .
N2 Ni1 O2M 94.13(12) . .
C7 O2 Ni1 120.11(18) . .
N1M O2M Ni1 123.9(2) . .

loop_
_geom_bond_atom_site_label_1
_geom_bond_atom_site_label_2
_geom_bond_distance
_geom_bond_site_symmetry_2
C1 C2 1.497(6) .
C1 H1A 0.9600 .
C1 H1B 0.9600 .
C1 H1C 0.9600 .
C2 O1 1.240(5) .
C2 N1 1.339(5) .
C3 N1 1.459(5) .
C3 C4 1.536(4) .
C3 H3A 0.9700 .
C3 H3B 0.9700 .
C4 C7 1.529(4) .
C4 C6 1.531(5) .
C4 C5 1.548(5) .
C5 N2 1.460(5) .
C5 H5A 0.9700 .
C5 H5B 0.9700 .
C6 N3 1.459(4) .
C6 H6A 0.9700 .
C6 H6B 0.9700 .
C7 O2 1.245(4) .
C7 N4 1.322(4) .
C8 N4 1.467(4) .
C8 C9 1.553(4) .
C8 H8A 0.9700 .
C8 H8B 0.9700 .
C9 C12 1.523(4) .
C9 C11 1.530(5) .
C9 C10 1.530(4) .
C10 N5 1.459(4) .
C10 H10A 0.9700 .
C10 H10B 0.9700 .
C11 N6 1.467(4) .
C11 H11A 0.9700 .
C11 H11B 0.9700 .
C12 O3 1.211(4) .
C12 N7 1.338(5) .
N1 H1 0.8600 .
N2 Ni1 2.116(3) .
N2 H2A 0.9000 .
N2 H2B 0.9000 .
N3 Ni1 2.073(3) .
N3 H3C 0.9000 .
N3 H3D 0.9000 .
N4 H4 0.8600 .
N5 Ni1 2.097(3) 7_566
N5 H5C 0.9000 .
N5 H5D 0.9000 .
N6 Ni1 2.082(3) 7_566
N6 H6C 0.9000 .
N6 H6D 0.9000 .
N7 H7A 0.8600 .
N7 H7B 0.8600 .
N1M O1M 1.220(4) .
N1M O3M 1.228(4) .
N1M O2M 1.281(4) .
N2MA O4MA 1.161(5) .
N2MA O4MA 1.161(5) 2_675
N2MA O5MA 1.181(8) .
N3M O7M 1.188(13) .
N3M O9M 1.193(13) .
N3M O8M 1.206(13) .
N2MB O5MB 1.188(13) .
N2MB O4MB 1.198(14) .
N2MB O6MB 1.24(3) .
Ni1 O2 2.050(2) .
Ni1 N6 2.082(3) 8_646
Ni1 N5 2.097(3) 8_646
Ni1 O2M 2.130(3) .
